data_4322798
loop_
_publ_author_name
'Donald J. Darensbourg'
'Jennifer D. Draper'
'David L. Larkins'
'Brian J. Frost'
'Joseph H. Reibenspies'

_publ_section_title
;
 Organometallic Derivatives of Orotic Acid. CO-Labilizing Ability of the
 Amido Group in Chromium and Tungsten Carbonyl Complexes
;
_journal_name_full 'Inorganic Chemistry'
_journal_page_first 2538
_journal_page_last 2546
_journal_paper_doi 10.1021/ic980233f
_journal_volume 37
_journal_year 1998
_chemical_formula_sum 'C28 H46.5 N5.5 O8 W'
_chemical_formula_weight 772.06
_chemical_name_systematic
;                                                                               
 ?                                                                              
;
_space_group_IT_number 15
_symmetry_cell_setting monoclinic
_symmetry_space_group_name_Hall '-C 2yc'
_symmetry_space_group_name_H-M 'C 1 2/c 1'
_atom_sites_solution_hydrogens geom
_atom_sites_solution_primary direct
_atom_sites_solution_secondary difmap
_audit_creation_method SHELXL-97
_cell_angle_alpha 90.00
_cell_angle_beta 90.12(3)
_cell_angle_gamma 90.00
_cell_formula_units_Z 8
_cell_length_a 16.383(3)
_cell_length_b 12.161(2)
_cell_length_c 34.939(7)
_cell_measurement_temperature 193(2)
_cell_volume 6961(2)
_computing_cell_refinement 'XSCANS (SIEMENS, 1995)'
_computing_data_collection 'XSCANS (SIEMENS, 1995)'
_computing_molecular_graphics 'XP (SIEMENS, 1990)'
_computing_publication_material 'CIFTAB (Sheldrick, 1993)'
_computing_structure_refinement 'SHELXL-97 (Sheldrick, 1997)'
_computing_structure_solution 'SHELXS-97 (Sheldrick, 1990)'
_diffrn_ambient_temperature 193(2)
_diffrn_measured_fraction_theta_full 0.453
_diffrn_measured_fraction_theta_max 0.453
_diffrn_measurement_device 'Siemens P4'
_diffrn_measurement_method \w
_diffrn_radiation_monochromator graphite
_diffrn_radiation_source 'normal-focus sealed tube'
_diffrn_radiation_type MoK\a
_diffrn_radiation_wavelength 0.71073
_diffrn_reflns_av_R_equivalents 0.0891
_diffrn_reflns_av_sigmaI/netI 0.0973
_diffrn_reflns_limit_h_max 19
_diffrn_reflns_limit_h_min 0
_diffrn_reflns_limit_k_max 14
_diffrn_reflns_limit_k_min 0
_diffrn_reflns_limit_l_max 41
_diffrn_reflns_limit_l_min -41
_diffrn_reflns_number 6075
_diffrn_reflns_theta_full 25.00
_diffrn_reflns_theta_max 25.00
_diffrn_reflns_theta_min 2.09
_diffrn_standards_decay_% <1
_diffrn_standards_number 3
_exptl_absorpt_coefficient_mu 3.369
_exptl_absorpt_correction_T_max 0.997
_exptl_absorpt_correction_T_min 0.812
_exptl_absorpt_correction_type psi-scan
_exptl_crystal_density_diffrn 1.473
_exptl_crystal_density_method 'not measured'
_exptl_crystal_F_000 3128
_refine_diff_density_max 2.768
_refine_diff_density_min -1.544
_refine_diff_density_rms 0.197
_refine_ls_extinction_method none
_refine_ls_goodness_of_fit_ref 1.147
_refine_ls_hydrogen_treatment riding
_refine_ls_matrix_type full
_refine_ls_number_parameters 478
_refine_ls_number_reflns 5856
_refine_ls_number_restraints 177
_refine_ls_restrained_S_all 1.137
_refine_ls_R_factor_all 0.1382
_refine_ls_R_factor_gt 0.0603
_refine_ls_shift/su_max 0.002
_refine_ls_shift/su_mean 0.000
_refine_ls_structure_factor_coef Fsqd
_refine_ls_weighting_details 'w=1/[\s^2^(Fo^2^)+(0.0374P)^2^+100.0000P] where P=(Fo^2^+2Fc^2^)/3'
_refine_ls_weighting_scheme calc
_refine_ls_wR_factor_gt 0.1253
_refine_ls_wR_factor_ref 0.1593
_reflns_number_gt 3621
_reflns_number_total 5856
_reflns_threshold_expression >2sigma(I)
_cod_data_source_file ic980233f_2.cif
_cod_data_source_block dd276
_cod_depositor_comments
;
The following automatic conversions were performed:

'_refine_ls_weighting_scheme' value 'calc
w=1/[\s^2^(Fo^2^)+(0.0374P)^2^+100.0000P] where P=(Fo^2^+2Fc^2^)/3'
was changed to 'calc'. New tag '_refine_ls_weighting_details' was
created. The value of the new tag was set to
'w=1/[\s^2^(Fo^2^)+(0.0374P)^2^+100.0000P] where P=(Fo^2^+2Fc^2^)/3'.

Automatic conversion script
Id: cif_fix_values 3143 2015-03-26 13:38:13Z robertas 
;
_cod_original_sg_symbol_H-M 'C 1 2/c 1 '
_cod_original_formula_sum 'C28 H46.50 N5.50 O8 W'
_cod_database_code 4322798

loop_
_symmetry_equiv_pos_as_xyz
'x, y, z'
'-x, y, -z+1/2'
'x+1/2, y+1/2, z'
'-x+1/2, y+1/2, -z+1/2'
'-x, -y, -z'
'x, -y, z-1/2'
'-x+1/2, -y+1/2, -z'
'x+1/2, -y+1/2, z-1/2'

loop_
_atom_site_label
_atom_site_type_symbol
_atom_site_fract_x
_atom_site_fract_y
_atom_site_fract_z
_atom_site_U_iso_or_equiv
_atom_site_adp_type
_atom_site_occupancy
_atom_site_calc_flag
_atom_site_refinement_flags
_atom_site_disorder_assembly
_atom_site_disorder_group
W1 W -0.27769(3) 0.52218(4) 0.101545(13) 0.04446(18) Uani 1 d . . .
O1 O -0.2368(6) 0.7757(8) 0.0983(3) 0.076(3) Uani 1 d . . .
O2 O -0.2461(7) 0.2683(8) 0.1116(4) 0.110(4) Uani 1 d . . .
O3 O -0.1746(5) 0.4989(6) 0.0279(2) 0.059(2) Uani 1 d . . .
O4 O -0.1201(6) 0.5336(8) 0.1510(3) 0.083(3) Uani 1 d . . .
O5 O -0.3926(4) 0.5193(6) 0.0702(2) 0.0517(19) Uani 1 d . . .
O6 O -0.5291(5) 0.5266(7) 0.0714(2) 0.063(2) Uani 1 d . . .
O7 O -0.5777(5) 0.5500(9) 0.2152(3) 0.089(4) Uani 1 d . . .
O8 O -0.3015(5) 0.5456(7) 0.1999(2) 0.060(2) Uani 1 d . . .
N1 N -0.3799(5) 0.5346(7) 0.1446(3) 0.047(2) Uani 1 d . . .
N2 N -0.4409(5) 0.5471(8) 0.2054(3) 0.058(3) Uani 1 d . . .
H2A H -0.4345 0.5505 0.2304 0.070 Uiso 1 calc R . .
C1 C -0.2617(7) 0.6862(10) 0.0991(3) 0.044(3) Uani 1 d . . .
C2 C -0.2652(9) 0.3554(9) 0.1081(5) 0.078(5) Uani 1 d . . .
C3 C -0.2135(7) 0.5077(9) 0.0568(3) 0.050(3) Uani 1 d . . .
C4 C -0.1816(7) 0.5286(10) 0.1322(3) 0.052(3) Uani 1 d . . .
C5 C -0.4609(7) 0.5246(9) 0.0863(3) 0.048(3) Uani 1 d . . .
C6 C -0.4565(7) 0.5333(10) 0.1305(3) 0.055(3) Uani 1 d . . .
C7 C -0.5253(7) 0.5378(10) 0.1517(4) 0.061(3) Uani 1 d . . .
H7A H -0.5771 0.5353 0.1394 0.073 Uiso 1 calc R . .
C8 C -0.5209(8) 0.5461(11) 0.1920(4) 0.068(4) Uani 1 d . . .
C9 C -0.3699(8) 0.5434(9) 0.1839(3) 0.054(3) Uani 1 d . . .
N3 N -0.0009(5) 0.7442(7) 0.0116(3) 0.052(3) Uani 1 d D . .
C10 C -0.0691(7) 0.8250(9) 0.0039(4) 0.061(3) Uani 1 d D . .
H10A H -0.0562 0.8655 -0.0199 0.073 Uiso 1 calc R . .
H10B H -0.0702 0.8792 0.0250 0.073 Uiso 1 calc R . .
C11 C -0.1536(7) 0.7757(11) -0.0002(4) 0.070(4) Uani 1 d D . .
H11A H -0.1931 0.8342 -0.0055 0.106 Uiso 1 calc R . .
H11B H -0.1685 0.7384 0.0237 0.106 Uiso 1 calc R . .
H11C H -0.1538 0.7225 -0.0212 0.106 Uiso 1 calc R . .
C12 C -0.0135(8) 0.6836(9) 0.0488(4) 0.068(4) Uani 1 d D . .
H12A H -0.0657 0.6430 0.0470 0.081 Uiso 1 calc R . .
H12B H 0.0305 0.6283 0.0513 0.081 Uiso 1 calc R . .
C13 C -0.0151(8) 0.7501(11) 0.0845(4) 0.073(4) Uani 1 d D . .
H13A H -0.0239 0.7015 0.1065 0.110 Uiso 1 calc R . .
H13B H -0.0595 0.8039 0.0830 0.110 Uiso 1 calc R . .
H13C H 0.0371 0.7886 0.0875 0.110 Uiso 1 calc R . .
C14 C 0.0753(7) 0.8143(10) 0.0127(4) 0.071(4) Uani 1 d D . .
H14A H 0.0809 0.8519 -0.0123 0.085 Uiso 1 calc R . .
H14B H 0.0681 0.8718 0.0325 0.085 Uiso 1 calc R . .
C15 C 0.1530(7) 0.7533(13) 0.0209(6) 0.107(7) Uani 1 d D . .
H15A H 0.1988 0.8050 0.0210 0.161 Uiso 1 calc R . .
H15B H 0.1617 0.6974 0.0011 0.161 Uiso 1 calc R . .
H15C H 0.1491 0.7176 0.0460 0.161 Uiso 1 calc R . .
C16 C 0.0038(8) 0.6581(10) -0.0199(4) 0.071(4) Uani 1 d D . .
H16A H 0.0499 0.6083 -0.0140 0.085 Uiso 1 calc R . .
H16B H -0.0467 0.6136 -0.0190 0.085 Uiso 1 calc R . .
C17 C 0.0141(10) 0.6980(12) -0.0592(4) 0.094(5) Uani 1 d D . .
H17A H 0.0166 0.6353 -0.0767 0.140 Uiso 1 calc R . .
H17B H 0.0649 0.7404 -0.0609 0.140 Uiso 1 calc R . .
H17C H -0.0321 0.7451 -0.0661 0.140 Uiso 1 calc R . .
N4 N -0.3145(9) 0.8750(12) 0.2174(4) 0.055(3) Uani 0.50 d PDU A 1
C18 C -0.3510(13) 0.9859(14) 0.2271(6) 0.057(3) Uani 0.50 d PDU A 1
H18A H -0.3265 1.0117 0.2514 0.068 Uiso 0.50 calc PR A 1
H18B H -0.4102 0.9760 0.2315 0.068 Uiso 0.50 calc PR A 1
C19 C -0.3398(15) 1.0751(18) 0.1973(7) 0.062(5) Uani 0.50 d PDU A 1
H19A H -0.3628 1.1442 0.2068 0.092 Uiso 0.50 calc PR A 1
H19B H -0.3679 1.0538 0.1736 0.092 Uiso 0.50 calc PR A 1
H19C H -0.2815 1.0850 0.1921 0.092 Uiso 0.50 calc PR A 1
C20 C -0.2233(10) 0.8889(16) 0.2153(7) 0.055(3) Uani 0.50 d PDU A 1
H20A H -0.2110 0.9397 0.1939 0.066 Uiso 0.50 calc PR A 1
H20B H -0.2047 0.9249 0.2391 0.066 Uiso 0.50 calc PR A 1
C21 C -0.1747(13) 0.7875(18) 0.2098(7) 0.057(5) Uani 0.50 d PDU A 1
H21A H -0.1366 0.7979 0.1886 0.085 Uiso 0.50 calc PR A 1
H21B H -0.2114 0.7260 0.2040 0.085 Uiso 0.50 calc PR A 1
H21C H -0.1441 0.7715 0.2333 0.085 Uiso 0.50 calc PR A 1
C22 C -0.3395(13) 0.7933(16) 0.2481(5) 0.054(3) Uani 0.50 d PDU A 1
H22A H -0.3998 0.7918 0.2494 0.065 Uiso 0.50 calc PR A 1
H22B H -0.3210 0.7192 0.2402 0.065 Uiso 0.50 calc PR A 1
C23 C -0.3064(18) 0.817(2) 0.2873(5) 0.055(5) Uani 0.50 d PDU A 1
H23A H -0.3257 0.7608 0.3052 0.083 Uiso 0.50 calc PR A 1
H23B H -0.3253 0.8895 0.2957 0.083 Uiso 0.50 calc PR A 1
H23C H -0.2466 0.8162 0.2866 0.083 Uiso 0.50 calc PR A 1
C24 C -0.3448(12) 0.8320(19) 0.1793(5) 0.056(3) Uani 0.50 d PDU A 1
H24A H -0.3216 0.8794 0.1590 0.067 Uiso 0.50 calc PR A 1
H24B H -0.3218 0.7575 0.1757 0.067 Uiso 0.50 calc PR A 1
C25 C -0.4324(13) 0.825(2) 0.1729(8) 0.063(5) Uani 0.50 d PDU A 1
H25A H -0.4430 0.7953 0.1474 0.095 Uiso 0.50 calc PR A 1
H25B H -0.4564 0.8988 0.1749 0.095 Uiso 0.50 calc PR A 1
H25C H -0.4569 0.7769 0.1922 0.095 Uiso 0.50 calc PR A 1
N4A N -0.1840(10) 0.7338(15) 0.2618(5) 0.077(3) Uani 0.50 d PDU B 2
C18A C -0.1322(15) 0.7688(19) 0.2952(6) 0.080(4) Uani 0.50 d PDU B 2
H18C H -0.1621 0.8267 0.3093 0.096 Uiso 0.50 calc PR B 2
H18D H -0.0818 0.8027 0.2850 0.096 Uiso 0.50 calc PR B 2
C19A C -0.1074(18) 0.680(2) 0.3237(8) 0.092(6) Uani 0.50 d PDU B 2
H19D H -0.0741 0.7132 0.3441 0.138 Uiso 0.50 calc PR B 2
H19E H -0.0757 0.6234 0.3106 0.138 Uiso 0.50 calc PR B 2
H19F H -0.1564 0.6473 0.3349 0.138 Uiso 0.50 calc PR B 2
C20A C -0.1954(16) 0.8318(18) 0.2356(7) 0.080(4) Uani 0.50 d PDU B 2
H20C H -0.2239 0.8903 0.2501 0.096 Uiso 0.50 calc PR B 2
H20D H -0.1408 0.8605 0.2287 0.096 Uiso 0.50 calc PR B 2
C21A C -0.2414(19) 0.811(3) 0.1998(7) 0.090(6) Uani 0.50 d PDU B 2
H21D H -0.2326 0.8720 0.1819 0.136 Uiso 0.50 calc PR B 2
H21E H -0.2997 0.8051 0.2056 0.136 Uiso 0.50 calc PR B 2
H21F H -0.2224 0.7424 0.1881 0.136 Uiso 0.50 calc PR B 2
C22A C -0.2648(12) 0.689(2) 0.2759(7) 0.076(4) Uani 0.50 d PDU B 2
H22C H -0.2961 0.6628 0.2535 0.091 Uiso 0.50 calc PR B 2
H22D H -0.2535 0.6246 0.2923 0.091 Uiso 0.50 calc PR B 2
C23A C -0.3178(17) 0.767(3) 0.2979(9) 0.082(6) Uani 0.50 d PDU B 2
H23D H -0.3693 0.7301 0.3043 0.123 Uiso 0.50 calc PR B 2
H23E H -0.3289 0.8319 0.2823 0.123 Uiso 0.50 calc PR B 2
H23F H -0.2898 0.7885 0.3215 0.123 Uiso 0.50 calc PR B 2
C24A C -0.1430(13) 0.6432(19) 0.2387(7) 0.078(4) Uani 0.50 d PDU B 2
H24C H -0.1387 0.5772 0.2552 0.093 Uiso 0.50 calc PR B 2
H24D H -0.1795 0.6241 0.2171 0.093 Uiso 0.50 calc PR B 2
C25A C -0.0622(13) 0.667(3) 0.2233(8) 0.083(6) Uani 0.50 d PDU B 2
H25D H -0.0401 0.6002 0.2113 0.125 Uiso 0.50 calc PR B 2
H25E H -0.0259 0.6903 0.2440 0.125 Uiso 0.50 calc PR B 2
H25F H -0.0663 0.7253 0.2041 0.125 Uiso 0.50 calc PR B 2
N5 N -0.8697(8) 0.4996(10) 0.0880(4) 0.093(4) Uani 1 d DU . .
C26 C -0.8031(8) 0.5129(11) 0.0774(5) 0.071(3) Uani 1 d DU . .
C27 C -0.7218(7) 0.5225(11) 0.0658(5) 0.075(3) Uani 1 d DU . .
H27A H -0.7195 0.5268 0.0378 0.112 Uiso 1 calc R . .
H27B H -0.6910 0.4582 0.0746 0.112 Uiso 1 calc R . .
H27C H -0.6980 0.5893 0.0769 0.112 Uiso 1 calc R . .
N6 N -0.4727(16) 0.845(2) 0.1553(6) 0.085(6) Uani 0.50 d PDU C 2
C28 C -0.4671(18) 0.868(3) 0.1883(7) 0.075(5) Uani 0.50 d PDU C 2
C29 C -0.4624(15) 0.901(2) 0.2252(6) 0.071(6) Uani 0.50 d PDU C 2
H29D H -0.4862 0.9745 0.2276 0.107 Uiso 0.50 calc PR C 2
H29E H -0.4051 0.9029 0.2332 0.107 Uiso 0.50 calc PR C 2
H29F H -0.4925 0.8493 0.2414 0.107 Uiso 0.50 calc PR C 2

loop_
_atom_site_aniso_label
_atom_site_aniso_U_11
_atom_site_aniso_U_22
_atom_site_aniso_U_33
_atom_site_aniso_U_23
_atom_site_aniso_U_13
_atom_site_aniso_U_12
W1 0.0446(3) 0.0430(3) 0.0458(3) 0.0008(2) 0.00174(18) 0.0022(2)
O1 0.103(8) 0.058(6) 0.065(6) 0.003(5) -0.009(5) -0.013(5)
O2 0.134(10) 0.037(6) 0.159(12) 0.006(6) -0.001(8) 0.003(6)
O3 0.049(5) 0.070(6) 0.057(5) -0.005(4) 0.002(4) -0.002(4)
O4 0.067(6) 0.108(8) 0.073(7) 0.015(6) -0.019(5) 0.024(6)
O5 0.047(4) 0.065(5) 0.043(4) -0.011(4) 0.006(4) -0.002(4)
O6 0.053(5) 0.072(5) 0.063(5) -0.022(5) -0.008(4) -0.014(4)
O7 0.051(5) 0.152(10) 0.065(6) -0.054(6) 0.026(5) -0.042(6)
O8 0.049(5) 0.083(6) 0.049(5) 0.007(4) -0.005(4) 0.005(4)
N1 0.047(5) 0.045(5) 0.048(6) 0.000(4) -0.003(4) -0.007(4)
N2 0.043(5) 0.081(8) 0.051(6) -0.030(5) 0.008(5) -0.015(5)
C1 0.048(7) 0.055(8) 0.029(6) 0.001(5) 0.001(5) 0.000(5)
C2 0.083(10) 0.018(6) 0.134(15) 0.000(7) 0.008(10) -0.011(6)
C3 0.052(7) 0.053(8) 0.046(7) 0.009(5) 0.000(6) -0.003(5)
C4 0.054(7) 0.054(7) 0.048(7) 0.025(6) 0.005(6) 0.013(6)
C5 0.040(6) 0.046(6) 0.058(7) -0.019(6) -0.012(6) -0.012(5)
C6 0.061(8) 0.053(7) 0.050(7) -0.020(6) 0.005(6) -0.023(6)
C7 0.037(6) 0.082(9) 0.064(8) -0.031(7) 0.004(6) -0.023(6)
C8 0.058(8) 0.079(10) 0.068(9) -0.030(7) 0.002(7) -0.026(7)
C9 0.074(9) 0.047(8) 0.041(7) 0.004(5) 0.011(6) 0.003(6)
N3 0.035(5) 0.059(6) 0.063(7) -0.009(5) -0.010(5) -0.005(4)
C10 0.065(9) 0.057(8) 0.061(9) -0.008(6) -0.002(7) 0.019(6)
C11 0.051(8) 0.092(10) 0.068(10) 0.010(8) -0.027(7) 0.007(7)
C12 0.051(8) 0.049(7) 0.102(12) 0.008(7) -0.024(8) -0.010(6)
C13 0.060(9) 0.075(9) 0.084(11) 0.011(8) -0.015(8) 0.001(7)
C14 0.059(8) 0.071(9) 0.083(11) -0.020(7) -0.008(7) -0.025(7)
C15 0.031(7) 0.100(12) 0.19(2) -0.057(12) -0.015(10) -0.008(7)
C16 0.045(8) 0.061(9) 0.107(12) -0.025(8) -0.021(8) 0.001(6)
C17 0.094(12) 0.086(11) 0.101(14) -0.050(10) 0.000(10) -0.028(9)
N4 0.054(6) 0.065(6) 0.046(6) -0.002(5) -0.023(5) -0.002(5)
C18 0.056(7) 0.065(7) 0.050(7) -0.002(6) -0.021(6) -0.003(6)
C19 0.062(10) 0.069(10) 0.054(10) 0.004(9) -0.011(9) -0.004(9)
C20 0.054(7) 0.068(7) 0.042(6) -0.005(6) -0.021(6) -0.003(6)
C21 0.057(10) 0.077(10) 0.037(9) -0.002(9) -0.009(9) -0.003(9)
C22 0.054(7) 0.064(7) 0.045(6) -0.002(6) -0.024(6) 0.000(6)
C23 0.063(10) 0.064(10) 0.039(9) 0.005(8) -0.025(9) -0.001(9)
C24 0.054(7) 0.067(7) 0.047(7) 0.001(6) -0.021(6) -0.003(6)
C25 0.054(10) 0.071(10) 0.064(10) 0.009(9) -0.020(9) 0.007(9)
N4A 0.056(6) 0.100(8) 0.074(8) -0.022(6) -0.029(6) -0.004(6)
C18A 0.060(7) 0.104(9) 0.077(9) -0.023(7) -0.029(7) -0.002(7)
C19A 0.075(11) 0.117(12) 0.084(12) -0.021(10) -0.042(10) 0.012(10)
C20A 0.061(8) 0.101(9) 0.078(9) -0.019(7) -0.027(7) -0.003(7)
C21A 0.082(11) 0.105(12) 0.085(12) -0.011(11) -0.024(11) 0.002(11)
C22A 0.054(7) 0.099(9) 0.073(9) -0.020(7) -0.027(7) -0.005(7)
C23A 0.059(11) 0.106(13) 0.081(12) -0.015(11) -0.022(10) -0.005(11)
C24A 0.057(7) 0.102(9) 0.074(9) -0.026(7) -0.029(7) -0.004(7)
C25A 0.058(10) 0.115(12) 0.076(11) -0.032(10) -0.027(10) -0.002(10)
N5 0.070(6) 0.090(8) 0.120(9) 0.026(6) -0.013(7) -0.010(6)
C26 0.047(5) 0.065(6) 0.102(8) 0.018(6) -0.019(6) 0.000(6)
C27 0.050(6) 0.071(7) 0.103(9) 0.012(7) -0.007(6) -0.003(6)
N6 0.076(12) 0.107(14) 0.071(12) 0.005(12) -0.029(12) -0.002(10)
C28 0.058(10) 0.096(13) 0.071(12) 0.005(11) -0.021(11) -0.004(10)
C29 0.050(11) 0.092(14) 0.072(13) -0.001(12) -0.023(11) -0.004(10)

loop_
_atom_type_symbol
_atom_type_description
_atom_type_scat_dispersion_real
_atom_type_scat_dispersion_imag
_atom_type_scat_source
C C 0.0033 0.0016 'International Tables Vol C Tables 4.2.6.8 and 6.1.1.4'
H H 0.0000 0.0000 'International Tables Vol C Tables 4.2.6.8 and 6.1.1.4'
N N 0.0061 0.0033 'International Tables Vol C Tables 4.2.6.8 and 6.1.1.4'
O O 0.0106 0.0060 'International Tables Vol C Tables 4.2.6.8 and 6.1.1.4'
W W -0.8490 6.8722 'International Tables Vol C Tables 4.2.6.8 and 6.1.1.4'

loop_
_geom_angle_atom_site_label_1
_geom_angle_atom_site_label_2
_geom_angle_atom_site_label_3
_geom_angle
_geom_angle_site_symmetry_1
_geom_angle_site_symmetry_3
_geom_angle_publ_flag
C3 W1 C4 90.5(5) . . ?
C3 W1 C1 89.1(4) . . ?
C4 W1 C1 82.9(5) . . ?
C3 W1 C2 86.9(5) . . ?
C4 W1 C2 84.0(5) . . ?
C1 W1 C2 166.2(5) . . ?
C3 W1 O5 93.7(4) . . ?
C4 W1 O5 175.6(4) . . ?
C1 W1 O5 96.1(4) . . ?
C2 W1 O5 97.3(5) . . ?
C3 W1 N1 165.9(4) . . ?
C4 W1 N1 103.6(4) . . ?
C1 W1 N1 93.4(4) . . ?
C2 W1 N1 93.7(5) . . ?
O5 W1 N1 72.2(3) . . ?
C5 O5 W1 123.0(7) . . ?
C6 N1 C9 118.1(10) . . ?
C6 N1 W1 116.5(7) . . ?
C9 N1 W1 125.3(8) . . ?
C9 N2 C8 127.5(11) . . ?
O1 C1 W1 167.0(10) . . ?
O2 C2 W1 169.4(13) . . ?
O3 C3 W1 178.3(10) . . ?
O4 C4 W1 178.6(9) . . ?
O6 C5 O5 128.3(11) . . ?
O6 C5 C6 117.4(10) . . ?
O5 C5 C6 114.3(10) . . ?
N1 C6 C7 125.3(11) . . ?
N1 C6 C5 114.0(9) . . ?
C7 C6 C5 120.7(11) . . ?
C6 C7 C8 120.5(11) . . ?
O7 C8 N2 119.4(12) . . ?
O7 C8 C7 128.2(12) . . ?
N2 C8 C7 112.4(11) . . ?
O8 C9 N1 123.3(10) . . ?
O8 C9 N2 120.5(11) . . ?
N1 C9 N2 116.2(12) . . ?
C12 N3 C10 111.7(9) . . ?
C12 N3 C14 111.6(9) . . ?
C10 N3 C14 104.3(9) . . ?
C12 N3 C16 107.1(9) . . ?
C10 N3 C16 110.9(8) . . ?
C14 N3 C16 111.2(9) . . ?
N3 C10 C11 115.7(9) . . ?
C13 C12 N3 117.4(10) . . ?
C15 C14 N3 115.2(10) . . ?
C17 C16 N3 117.1(10) . . ?
C20 N4 C24 108.6(14) . . ?
C20 N4 C18 107.6(13) . . ?
C24 N4 C18 112.0(14) . . ?
C20 N4 C22 112.2(14) . . ?
C24 N4 C22 107.9(13) . . ?
C18 N4 C22 108.6(14) . . ?
N4 C18 C19 115.9(16) . . ?
C21 C20 N4 116.5(16) . . ?
C23 C22 N4 115.0(15) . . ?
C25 C24 N4 118.5(17) . . ?
C18A N4A C20A 108.4(15) . . ?
C18A N4A C22A 110.0(15) . . ?
C20A N4A C22A 111.8(16) . . ?
C18A N4A C24A 111.6(15) . . ?
C20A N4A C24A 107.7(15) . . ?
C22A N4A C24A 107.4(15) . . ?
N4A C18A C19A 117.2(17) . . ?
C21A C20A N4A 116.0(18) . . ?
C23A C22A N4A 116.8(18) . . ?
C25A C24A N4A 117.1(17) . . ?
N5 C26 C27 176.3(15) . . ?
N6 C28 C29 176(4) . . ?

loop_
_geom_bond_atom_site_label_1
_geom_bond_atom_site_label_2
_geom_bond_distance
_geom_bond_site_symmetry_2
_geom_bond_publ_flag
W1 C3 1.894(12) . ?
W1 C4 1.905(13) . ?
W1 C1 2.014(12) . ?
W1 C2 2.051(12) . ?
W1 O5 2.177(8) . ?
W1 N1 2.258(9) . ?
O1 C1 1.162(13) . ?
O2 C2 1.112(14) . ?
O3 C3 1.199(13) . ?
O4 C4 1.202(14) . ?
O5 C5 1.255(13) . ?
O6 C5 1.231(13) . ?
O7 C8 1.234(14) . ?
O8 C9 1.253(14) . ?
N1 C6 1.347(14) . ?
N1 C9 1.386(15) . ?
N2 C9 1.387(14) . ?
N2 C8 1.391(15) . ?
C5 C6 1.548(16) . ?
C6 C7 1.352(15) . ?
C7 C8 1.416(18) . ?
N3 C12 1.507(14) . ?
N3 C10 1.511(12) . ?
N3 C14 1.512(12) . ?
N3 C16 1.522(13) . ?
C10 C11 1.515(15) . ?
C12 C13 1.486(15) . ?
C14 C15 1.501(15) . ?
C16 C17 1.465(17) . ?
N4 C20 1.505(18) . ?
N4 C24 1.513(17) . ?
N4 C18 1.514(17) . ?
N4 C22 1.517(17) . ?
C18 C19 1.515(19) . ?
C20 C21 1.481(18) . ?
C22 C23 1.500(19) . ?
C24 C25 1.45(2) . ?
N4A C18A 1.502(17) . ?
N4A C20A 1.514(18) . ?
N4A C22A 1.514(18) . ?
N4A C24A 1.522(18) . ?
C18A C19A 1.52(2) . ?
C20A C21A 1.482(19) . ?
C22A C23A 1.49(2) . ?
C24A C25A 1.46(2) . ?
N5 C26 1.163(16) . ?
C26 C27 1.398(16) . ?
N6 C28 1.19(2) . ?
C28 C29 1.35(2) . ?
